data_4501205
loop_
_publ_author_name
'Zhu, Lingyan'
'Al-Kaysi, Rabih O.'
'Dillon, Robert J.'
'Tham, Fook S.'
'Bardeen, Christopher J.'

_publ_section_title
;
 Crystal Structures and Photophysical Properties of 9-Anthracene
 Carboxylic Acid Derivatives for Photomechanical Applications
;
_journal_issue 11
_journal_name_full 'Crystal Growth &amp; Design'
_journal_page_first 4975
_journal_paper_doi 10.1021/cg200883b
_journal_volume 11
_journal_year 2011
_chemical_formula_sum 'C15 H9 Br0.05 F0.95 O2'
_chemical_formula_weight 243.27
_chemical_name_systematic
; 
 ? 
;
_space_group_IT_number 14
_symmetry_cell_setting monoclinic
_symmetry_space_group_name_Hall '-P 2ybc'
_symmetry_space_group_name_H-M 'P 1 21/c 1'
_atom_sites_solution_hydrogens geom
_atom_sites_solution_primary direct
_atom_sites_solution_secondary difmap
_audit_creation_method SHELXL-97
_cell_angle_alpha 90.00
_cell_angle_beta 97.517(3)
_cell_angle_gamma 90.00
_cell_formula_units_Z 4
_cell_length_a 9.2885(14)
_cell_length_b 3.7650(6)
_cell_length_c 30.373(5)
_cell_measurement_reflns_used 7082
_cell_measurement_temperature 100(2)
_cell_measurement_theta_max 30.45
_cell_measurement_theta_min 2.21
_cell_volume 1053.1(3)
_computing_cell_refinement 'Bruker SAINT'
_computing_data_collection 'Bruker APEX2'
_computing_data_reduction 'Bruker SAINT'
_computing_molecular_graphics 'Bruker SHELXTL'
_computing_publication_material 'Bruker SHELXTL'
_computing_structure_refinement 'SHELXL-97 (Sheldrick, 2008)'
_computing_structure_solution 'SHELXS-97 (Sheldrick, 2008)'
_diffrn_ambient_temperature 100(2)
_diffrn_measured_fraction_theta_full 0.999
_diffrn_measured_fraction_theta_max 0.999
_diffrn_measurement_device_type 'Bruker APEX-II CCD'
_diffrn_measurement_method '\f and \w scans'
_diffrn_radiation_monochromator graphite
_diffrn_radiation_source 'fine-focus sealed tube'
_diffrn_radiation_type MoK\a
_diffrn_radiation_wavelength 0.71073
_diffrn_reflns_av_R_equivalents 0.0716
_diffrn_reflns_av_sigmaI/netI 0.0444
_diffrn_reflns_limit_h_max 12
_diffrn_reflns_limit_h_min -12
_diffrn_reflns_limit_k_max 5
_diffrn_reflns_limit_k_min -5
_diffrn_reflns_limit_l_max 41
_diffrn_reflns_limit_l_min -41
_diffrn_reflns_number 21009
_diffrn_reflns_theta_full 29.13
_diffrn_reflns_theta_max 29.13
_diffrn_reflns_theta_min 2.21
_exptl_absorpt_coefficient_mu 0.301
_exptl_absorpt_correction_T_max 0.9934
_exptl_absorpt_correction_T_min 0.8518
_exptl_absorpt_correction_type multi-scan
_exptl_absorpt_process_details 'Bruker SADABS'
_exptl_crystal_colour 'light yellow'
_exptl_crystal_density_diffrn 1.534
_exptl_crystal_density_meas ?
_exptl_crystal_density_method 'not measured'
_exptl_crystal_description 'thin needle frag.'
_exptl_crystal_F_000 501
_exptl_crystal_size_max 0.55
_exptl_crystal_size_mid 0.08
_exptl_crystal_size_min 0.02
_refine_diff_density_max 0.617
_refine_diff_density_min -0.346
_refine_diff_density_rms 0.094
_refine_ls_extinction_method none
_refine_ls_goodness_of_fit_ref 1.083
_refine_ls_hydrogen_treatment mixed
_refine_ls_matrix_type full
_refine_ls_number_parameters 170
_refine_ls_number_reflns 2827
_refine_ls_number_restraints 0
_refine_ls_restrained_S_all 1.083
_refine_ls_R_factor_all 0.0920
_refine_ls_R_factor_gt 0.0703
_refine_ls_shift/su_max 0.000
_refine_ls_shift/su_mean 0.000
_refine_ls_structure_factor_coef Fsqd
_refine_ls_weighting_details 'calc w=1/[\s^2^(Fo^2^)+(0.1105P)^2^+1.0684P] where P=(Fo^2^+2Fc^2^)/3'
_refine_ls_weighting_scheme calc
_refine_ls_wR_factor_gt 0.1910
_refine_ls_wR_factor_ref 0.2078
_reflns_number_gt 2134
_reflns_number_total 2827
_reflns_threshold_expression >2sigma(I)
_cod_data_source_file cg200883b_si_002.cif
_cod_data_source_block cb48_0m
_cod_depositor_comments
;
The following automatic conversions were performed:

'_symmetry_cell_setting' value 'Monoclinic' changed to 'monoclinic'
according to /home/saulius/struct/CIF-dictionaries/cif_core.dic
dictionary named 'cif_core.dic' version 2.4.1 from 2010-06-29.

Automatic conversion script
Id: cif_fix_values 1715 2011-07-08 13:25:40Z adriana 

The following automatic conversions were performed:

'_exptl_crystal_density_meas' value 'not measured' was changed to '?'
- the value is perceived as not measured.

Automatic conversion script
Id: cif_fix_values 3008 2015-01-20 13:52:24Z robertas 
;
_cod_original_sg_symbol_H-M P2(1)/c
_cod_database_code 4501205

loop_
_symmetry_equiv_pos_as_xyz
'x, y, z'
'-x, y+1/2, -z+1/2'
'-x, -y, -z'
'x, -y-1/2, z-1/2'

loop_
_atom_site_label
_atom_site_type_symbol
_atom_site_fract_x
_atom_site_fract_y
_atom_site_fract_z
_atom_site_U_iso_or_equiv
_atom_site_adp_type
_atom_site_occupancy
_atom_site_symmetry_multiplicity
_atom_site_calc_flag
_atom_site_refinement_flags
_atom_site_disorder_assembly
_atom_site_disorder_group
C1 C 0.5435(2) 0.8565(6) 0.13660(8) 0.0189(5) Uani 1 1 d . . .
H1 H 0.4704 0.8148 0.1122 0.023 Uiso 1 1 calc R . .
C2 C 0.5064(2) 0.9976(6) 0.17461(8) 0.0225(5) Uani 1 1 d . . .
H2 H 0.4074 1.0516 0.1764 0.027 Uiso 1 1 calc R . .
C3 C 0.6112(3) 1.0665(6) 0.21172(8) 0.0233(5) Uani 1 1 d . . .
H3 H 0.5821 1.1639 0.2380 0.028 Uiso 1 1 calc R . .
C4 C 0.7537(3) 0.9936(7) 0.20980(8) 0.0225(5) Uani 1 1 d . . .
H4 H 0.8242 1.0424 0.2346 0.027 Uiso 1 1 calc R . .
C4A C 0.7971(2) 0.8437(6) 0.17039(7) 0.0184(5) Uani 1 1 d . A .
C5 C 1.1396(2) 0.5260(6) 0.12949(8) 0.0221(5) Uani 1 1 d . . .
H5 H 1.2089 0.5765 0.1546 0.026 Uiso 1 1 calc R . .
C6 C 1.1830(2) 0.3714(6) 0.09320(9) 0.0235(5) Uani 1 1 d . . .
H6 H 1.2826 0.3161 0.0928 0.028 Uiso 1 1 calc R . .
C7 C 1.0796(2) 0.2917(6) 0.05570(8) 0.0205(5) Uani 1 1 d . . .
H7 H 1.1107 0.1801 0.0305 0.025 Uiso 1 1 calc R . .
C8 C 0.9370(2) 0.3731(6) 0.05544(7) 0.0188(5) Uani 1 1 d . . .
H8 H 0.8700 0.3164 0.0300 0.023 Uiso 1 1 calc R . .
C8A C 0.8856(2) 0.5419(6) 0.09242(7) 0.0159(4) Uani 1 1 d . . .
C9 C 0.7381(2) 0.6290(6) 0.09396(7) 0.0156(4) Uani 1 1 d . . .
C9A C 0.6916(2) 0.7693(6) 0.13270(7) 0.0162(4) Uani 1 1 d . . .
C10 C 0.9414(2) 0.7689(6) 0.16707(7) 0.0200(5) Uani 1 1 d . . .
F1 F 1.0415(2) 0.8502(6) 0.20227(6) 0.0307(4) Uani 0.9495(14) 1 d P A 1
Br1 Br 1.0844(8) 0.959(2) 0.2093(2) 0.0307(4) Uani 0.0505(14) 1 d P A 2
C10A C 0.9904(2) 0.6137(6) 0.13032(7) 0.0181(4) Uani 1 1 d . A .
C11 C 0.6315(2) 0.5764(6) 0.05348(7) 0.0168(4) Uani 1 1 d . . .
O1 O 0.51676(16) 0.4123(5) 0.05386(5) 0.0205(4) Uani 1 1 d . . .
O2 O 0.66809(17) 0.7237(5) 0.01746(5) 0.0208(4) Uani 1 1 d . . .
H2O H 0.617(3) 0.669(9) -0.0051(10) 0.025 Uiso 1 1 d . . .

loop_
_atom_site_aniso_label
_atom_site_aniso_U_11
_atom_site_aniso_U_22
_atom_site_aniso_U_33
_atom_site_aniso_U_23
_atom_site_aniso_U_13
_atom_site_aniso_U_12
C1 0.0130(9) 0.0162(10) 0.0274(11) 0.0015(8) 0.0028(8) -0.0004(8)
C2 0.0175(10) 0.0182(11) 0.0333(12) 0.0027(9) 0.0086(9) 0.0013(8)
C3 0.0254(12) 0.0186(11) 0.0271(11) -0.0025(9) 0.0082(9) -0.0006(9)
C4 0.0221(11) 0.0209(11) 0.0242(11) -0.0015(9) 0.0017(8) -0.0010(9)
C4A 0.0153(10) 0.0171(10) 0.0225(10) 0.0021(8) 0.0011(8) -0.0021(8)
C5 0.0097(9) 0.0194(11) 0.0361(12) 0.0038(9) -0.0006(8) -0.0007(8)
C6 0.0106(9) 0.0191(11) 0.0411(13) 0.0027(10) 0.0045(9) 0.0003(8)
C7 0.0159(10) 0.0142(10) 0.0328(11) 0.0021(9) 0.0083(8) 0.0024(8)
C8 0.0138(10) 0.0161(10) 0.0269(10) 0.0010(8) 0.0038(8) -0.0010(8)
C8A 0.0109(9) 0.0116(9) 0.0249(10) 0.0018(8) 0.0016(7) -0.0011(7)
C9 0.0106(9) 0.0130(9) 0.0232(10) 0.0013(8) 0.0017(7) -0.0020(7)
C9A 0.0119(9) 0.0128(9) 0.0238(10) 0.0019(8) 0.0022(7) 0.0001(7)
C10 0.0143(10) 0.0203(11) 0.0239(10) 0.0000(9) -0.0031(8) -0.0028(8)
F1 0.0202(10) 0.0403(12) 0.0290(9) 0.0002(8) -0.0063(7) 0.0035(8)
Br1 0.0202(10) 0.0403(12) 0.0290(9) 0.0002(8) -0.0063(7) 0.0035(8)
C10A 0.0101(9) 0.0153(10) 0.0284(11) 0.0030(8) 0.0013(8) -0.0002(8)
C11 0.0099(9) 0.0151(10) 0.0252(10) -0.0005(8) 0.0017(7) 0.0030(7)
O1 0.0100(7) 0.0253(9) 0.0259(8) 0.0009(6) 0.0017(5) -0.0041(6)
O2 0.0133(7) 0.0260(9) 0.0225(8) 0.0015(7) 0.0005(6) -0.0037(6)

loop_
_atom_type_symbol
_atom_type_description
_atom_type_scat_dispersion_real
_atom_type_scat_dispersion_imag
_atom_type_scat_source
C C 0.0033 0.0016 'International Tables Vol C Tables 4.2.6.8 and 6.1.1.4'
H H 0.0000 0.0000 'International Tables Vol C Tables 4.2.6.8 and 6.1.1.4'
O O 0.0106 0.0060 'International Tables Vol C Tables 4.2.6.8 and 6.1.1.4'
F F 0.0171 0.0103 'International Tables Vol C Tables 4.2.6.8 and 6.1.1.4'
Br Br -0.2901 2.4595 'International Tables Vol C Tables 4.2.6.8 and 6.1.1.4'

loop_
_geom_angle_atom_site_label_1
_geom_angle_atom_site_label_2
_geom_angle_atom_site_label_3
_geom_angle
C2 C1 C9A 120.9(2)
C2 C1 H1 119.6
C9A C1 H1 119.6
C1 C2 C3 121.7(2)
C1 C2 H2 119.1
C3 C2 H2 119.1
C4 C3 C2 120.1(2)
C4 C3 H3 120.0
C2 C3 H3 120.0
C3 C4 C4A 119.9(2)
C3 C4 H4 120.1
C4A C4 H4 120.1
C10 C4A C4 121.5(2)
C10 C4A C9A 118.0(2)
C4 C4A C9A 120.52(19)
C6 C5 C10A 120.5(2)
C6 C5 H5 119.8
C10A C5 H5 119.8
C5 C6 C7 120.1(2)
C5 C6 H6 120.0
C7 C6 H6 120.0
C8 C7 C6 120.8(2)
C8 C7 H7 119.6
C6 C7 H7 119.6
C7 C8 C8A 121.5(2)
C7 C8 H8 119.2
C8A C8 H8 119.2
C9 C8A C8 123.68(19)
C9 C8A C10A 119.25(19)
C8 C8A C10A 117.04(19)
C9A C9 C8A 121.25(19)
C9A C9 C11 119.79(18)
C8A C9 C11 118.96(18)
C9 C9A C1 123.88(19)
C9 C9A C4A 119.19(18)
C1 C9A C4A 116.89(19)
F1 C10 C4A 117.8(2)
F1 C10 C10A 117.8(2)
C4A C10 C10A 124.4(2)
F1 C10 Br1 11.0(3)
C4A C10 Br1 118.7(3)
C10A C10 Br1 115.8(3)
C10 C10A C5 122.2(2)
C10 C10A C8A 117.76(19)
C5 C10A C8A 120.1(2)
O1 C11 O2 122.6(2)
O1 C11 C9 122.79(19)
O2 C11 C9 114.63(18)
C11 O2 H2O 114(2)

loop_
_geom_bond_atom_site_label_1
_geom_bond_atom_site_label_2
_geom_bond_distance
C1 C2 1.356(3)
C1 C9A 1.434(3)
C1 H1 0.9500
C2 C3 1.413(3)
C2 H2 0.9500
C3 C4 1.360(3)
C3 H3 0.9500
C4 C4A 1.428(3)
C4 H4 0.9500
C4A C10 1.387(3)
C4A C9A 1.434(3)
C5 C6 1.354(3)
C5 C10A 1.428(3)
C5 H5 0.9500
C6 C7 1.423(3)
C6 H6 0.9500
C7 C8 1.358(3)
C7 H7 0.9500
C8 C8A 1.426(3)
C8 H8 0.9500
C8A C9 1.416(3)
C8A C10A 1.433(3)
C9 C9A 1.408(3)
C9 C11 1.487(3)
C10 F1 1.357(3)
C10 C10A 1.388(3)
C10 Br1 1.863(8)
C11 O1 1.234(3)
C11 O2 1.310(3)
O2 H2O 0.81(3)

loop_
_geom_hbond_atom_site_label_D
_geom_hbond_atom_site_label_H
_geom_hbond_atom_site_label_A
_geom_hbond_distance_DH
_geom_hbond_distance_HA
_geom_hbond_distance_DA
_geom_hbond_angle_DHA
_geom_hbond_site_symmetry_A
O2 H2O O1 0.81(3) 1.83(3) 2.632(2) 172(3) 3_665

loop_
_geom_torsion_atom_site_label_1
_geom_torsion_atom_site_label_2
_geom_torsion_atom_site_label_3
_geom_torsion_atom_site_label_4
_geom_torsion
C9A C1 C2 C3 0.4(4)
C1 C2 C3 C4 0.5(4)
C2 C3 C4 C4A -0.7(4)
C3 C4 C4A C10 179.4(2)
C3 C4 C4A C9A 0.1(3)
C10A C5 C6 C7 -0.7(4)
C5 C6 C7 C8 0.9(4)
C6 C7 C8 C8A 0.2(3)
C7 C8 C8A C9 -179.4(2)
C7 C8 C8A C10A -1.5(3)
C8 C8A C9 C9A 174.8(2)
C10A C8A C9 C9A -3.0(3)
C8 C8A C9 C11 -6.3(3)
C10A C8A C9 C11 175.92(19)
C8A C9 C9A C1 -178.8(2)
C11 C9 C9A C1 2.3(3)
C8A C9 C9A C4A 3.6(3)
C11 C9 C9A C4A -175.34(19)
C2 C1 C9A C9 -178.6(2)
C2 C1 C9A C4A -0.9(3)
C10 C4A C9A C9 -0.8(3)
C4 C4A C9A C9 178.6(2)
C10 C4A C9A C1 -178.6(2)
C4 C4A C9A C1 0.7(3)
C4 C4A C10 F1 -1.4(3)
C9A C4A C10 F1 177.9(2)
C4 C4A C10 C10A 178.0(2)
C9A C4A C10 C10A -2.7(4)
C4 C4A C10 Br1 -13.8(4)
C9A C4A C10 Br1 165.5(3)
F1 C10 C10A C5 2.6(3)
C4A C10 C10A C5 -176.8(2)
Br1 C10 C10A C5 14.8(4)
F1 C10 C10A C8A -177.4(2)
C4A C10 C10A C8A 3.2(3)
Br1 C10 C10A C8A -165.3(3)
C6 C5 C10A C10 179.3(2)
C6 C5 C10A C8A -0.7(3)
C9 C8A C10A C10 -0.3(3)
C8 C8A C10A C10 -178.2(2)
C9 C8A C10A C5 179.7(2)
C8 C8A C10A C5 1.7(3)
C9A C9 C11 O1 -52.0(3)
C8A C9 C11 O1 129.1(2)
C9A C9 C11 O2 126.9(2)
C8A C9 C11 O2 -52.1(3)
